data_1529830
loop_
_publ_author_name
'Edenharter, A.'
'Nowacki, W.'
'Weibel, M.'

_publ_section_title
;
 Zur Struktur und Zusammensetzung von Cafarsit. Cafarsit, ein As(III) -
 Oxid, kein Arsenat
;
_journal_name_full
;
Schweizerische Mineralogische und Petrographische Mitteilungen
;
_journal_page_first 1
_journal_page_last 16
_journal_volume 57
_journal_year 1977
_chemical_compound_source Synthetic
_chemical_formula_sum 'As11.18 Ca5.92 Fe2.97 H4 Mn1.7 O40.68 Ti3'
_chemical_name_mineral Cafarsite
_chemical_name_systematic 'Ca5.92 Ti3 Fe2.97 Mn1.7 As11.18 H4 O40.68'
_space_group_IT_number 201
_symmetry_space_group_name_Hall '-P 2ab 2bc 3'
_symmetry_space_group_name_H-M 'P n -3 :2'
_cell_angle_alpha 90
_cell_angle_beta 90
_cell_angle_gamma 90
_cell_formula_units_Z 4
_cell_length_a 15.984
_cell_length_b 15.984
_cell_length_c 15.984
_cell_volume 4083.724
_citation_journal_id_ASTM SMPTA8
_database_code_amcsd 0015405
_exptl_crystal_density_diffrn 3.462
_cod_data_source_file Edenharter_SMPTA8_1977_206.cif
_cod_data_source_block H4As11.18Ca5.92Fe2.97Mn1.7O40.68Ti3
_cod_original_formula_sum 'H4 As11.18 Ca5.92 Fe2.97 Mn1.7 O40.68 Ti3'
_cod_database_code 1529830

loop_
_space_group_symop_operation_xyz
x,y,z
-x+1/2,-y+1/2,z
x,-y+1/2,-z+1/2
-x+1/2,y,-z+1/2
z,x,y
-z+1/2,-x+1/2,y
z,-x+1/2,-y+1/2
-z+1/2,x,-y+1/2
y,z,x
y,-z+1/2,-x+1/2
-y+1/2,z,-x+1/2
-y+1/2,-z+1/2,x
-x,-y,-z
x-1/2,y-1/2,-z
-x,y-1/2,z-1/2
x-1/2,-y,z-1/2
-z,-x,-y
z-1/2,x-1/2,-y
-z,x-1/2,y-1/2
z-1/2,-x,y-1/2
-y,-z,-x
-y,z-1/2,x-1/2
y-1/2,-z,x-1/2
y-1/2,z-1/2,-x

loop_
_atom_site_label
_atom_site_type_symbol
_atom_site_fract_x
_atom_site_fract_y
_atom_site_fract_z
_atom_site_occupancy
_atom_site_U_iso_or_equiv
O2 O-2 0.3059 0.0032 0.3631 0.94 0.0
O4 O-2 0.1657 0.7367 0.1467 0.87 0.0
Ca2 Ca+2 0.0934 0.6258 0.3556 0.66 0.0
O1 O-2 -0.0027 0.9834 0.1381 0.97 0.0
Fe1 Fe+2 0.25 0.75 0.75 0.74 0.0
Ti1 Ti+4 0.9511 0.75 0.25 1 0.0
O5 O-2 0.173 0.5911 0.2228 1 0.0
Mn1 Mn+2 0 0 0 0.8 0.0
O6 O-2 0.0329 0.6621 0.2239 1 0.0
As1 As+3 0.3735 0.3735 0.3735 0.85 0.0
As3 As+3 0.3918 0.6399 0.3508 0.68 0.0
O3 O-2 0.2915 0.6332 0.0465 1 0.0
Mn2 Mn+2 -0.0031 0.25 0.25 0.3 0.0
Fe2 Fe+2 -0.0031 0.25 0.25 0.62 0.0
Ca1 Ca+2 0.1561 0.1561 0.1561 0.98 0.0
As2 As+3 0.23 0.9763 0.0376 0.9 0.0
O7 O-2 0.1746 0.4148 0.2178 1 0.0

loop_
_cod_related_entry_id
_cod_related_entry_database
_cod_related_entry_code
1 AMCSD 0015405
